data_7232349
loop_
_publ_author_name
'Ishikawa, Ryuta'
'Ueno, Shunya'
'Hamatake, Yumi'
'Horii, Yoji'
'Miyazaki, Yuji'
'Nakano, Motohiro'
'Noda, Takeshi'
'Uematsu, Mikoto'
'Kawata, Satoshi'

_publ_section_title
;
 Versatile coordination architectures of products generated by the in situ
 reaction of a doubly bis(2-pyridyl)pyrazolate bridged dinuclear
 copper(ii) complex with tetracyanoethylene
;
_journal_issue 12
_journal_name_full CrystEngComm
_journal_page_first 1886
_journal_paper_doi 10.1039/C9CE00036D
_journal_volume 21
_journal_year 2019
_chemical_formula_moiety 'C36 H24 Cu2 N12 O4'
_chemical_formula_sum 'C36 H24 Cu2 N12 O4'
_chemical_formula_weight 815.76
_space_group_crystal_system monoclinic
_space_group_IT_number 15
_space_group_name_Hall '-C 2yc'
_space_group_name_H-M_alt 'C 1 2/c 1'
_symmetry_space_group_name_Hall '-C 2yc'
_symmetry_space_group_name_H-M 'C 1 2/c 1'
_atom_sites_solution_hydrogens geom
_atom_sites_solution_primary direct
_atom_sites_solution_secondary difmap
_audit_update_record
;
2018-12-22 deposited with the CCDC.    2019-02-13 downloaded from the CCDC.
;
_cell_angle_alpha 90.0000
_cell_angle_beta 112.3013(15)
_cell_angle_gamma 90.0000
_cell_formula_units_Z 4
_cell_length_a 23.2726(12)
_cell_length_b 9.8774(4)
_cell_length_c 15.2044(7)
_cell_measurement_reflns_used 13849
_cell_measurement_temperature 200
_cell_measurement_theta_max 27.51
_cell_measurement_theta_min 3.36
_cell_volume 3233.6(3)
_computing_cell_refinement 'RAPID AUTO'
_computing_data_collection 'RAPID AUTO (Rigaku, ????)'
_computing_data_reduction 'RAPID AUTO'
_computing_molecular_graphics 'CrystalStructure 4.2.2'
_computing_publication_material 'CrystalStructure 4.2.2 (Rigaku, 2016)'
_computing_structure_refinement 'SHELXL Version 2014/7 (Sheldrick, 2008)'
_computing_structure_solution 'SIR2011 (Burla, et al., 2012)'
_diffrn_ambient_temperature 200
_diffrn_detector_area_resol_mean 10.000
_diffrn_measured_fraction_theta_full 0.998
_diffrn_measured_fraction_theta_max 0.998
_diffrn_measurement_device_type 'Rigaku R-AXIS RAPID'
_diffrn_measurement_method \w
_diffrn_radiation_type 'Mo K\a'
_diffrn_radiation_wavelength 0.71075
_diffrn_reflns_av_R_equivalents 0.0241
_diffrn_reflns_Laue_measured_fraction_full 0.998
_diffrn_reflns_Laue_measured_fraction_max 0.998
_diffrn_reflns_limit_h_max 30
_diffrn_reflns_limit_h_min -30
_diffrn_reflns_limit_k_max 12
_diffrn_reflns_limit_k_min -12
_diffrn_reflns_limit_l_max 19
_diffrn_reflns_limit_l_min -19
_diffrn_reflns_number 15452
_diffrn_reflns_point_group_measured_fraction_full 0.998
_diffrn_reflns_point_group_measured_fraction_max 0.998
_diffrn_reflns_theta_full 25.242
_diffrn_reflns_theta_max 27.484
_diffrn_reflns_theta_min 3.360
_diffrn_standards_number 0
_exptl_absorpt_coefficient_mu 1.380
_exptl_absorpt_correction_T_max 0.871
_exptl_absorpt_correction_T_min 0.684
_exptl_absorpt_correction_type multi-scan
_exptl_absorpt_process_details 'ABSCOR (Rigaku, 1995)'
_exptl_crystal_colour green
_exptl_crystal_density_diffrn 1.675
_exptl_crystal_density_method 'not measured'
_exptl_crystal_description block
_exptl_crystal_F_000 1656.00
_exptl_crystal_preparation 'Magnetic properties'
_exptl_crystal_recrystallization_method 'Liquid-liquid slow diffusion technique'
_exptl_crystal_size_max 0.350
_exptl_crystal_size_mid 0.100
_exptl_crystal_size_min 0.100
_refine_diff_density_max 0.47
_refine_diff_density_min -0.23
_refine_ls_extinction_method none
_refine_ls_goodness_of_fit_ref 1.083
_refine_ls_hydrogen_treatment constr
_refine_ls_number_parameters 245
_refine_ls_number_reflns 3706
_refine_ls_number_restraints 0
_refine_ls_R_factor_all 0.0286
_refine_ls_R_factor_gt 0.0262
_refine_ls_shift/su_max 0.001
_refine_ls_structure_factor_coef Fsqd
_refine_ls_weighting_details 'w = 1/[\s^2^(Fo^2^)+(0.0345P)^2^+3.1747P] where P=(Fo^2^+2Fc^2^)/3'
_refine_ls_weighting_scheme calc
_refine_ls_wR_factor_gt 0.0666
_refine_ls_wR_factor_ref 0.0680
_reflns_Friedel_coverage 0.000
_reflns_number_gt 3424
_reflns_number_total 3706
_reflns_threshold_expression F^2^>2.0\s(F^2^)
_cod_data_source_file c9ce00036d2.cif
_cod_data_source_block Cu2_bpypz2_DCNM2
_cod_depositor_comments 'Adding full bibliography for 7232348--7232350.cif.'
_cod_database_code 7232349

loop_
_space_group_symop_operation_xyz
'x, y, z'
'-x, y, -z+1/2'
'x+1/2, y+1/2, z'
'-x+1/2, y+1/2, -z+1/2'
'-x, -y, -z'
'x, -y, z-1/2'
'-x+1/2, -y+1/2, -z'
'x+1/2, -y+1/2, z-1/2'

loop_
_atom_site_label
_atom_site_type_symbol
_atom_site_fract_x
_atom_site_fract_y
_atom_site_fract_z
_atom_site_U_iso_or_equiv
_atom_site_adp_type
_atom_site_occupancy
_atom_site_site_symmetry_order
_atom_site_calc_flag
_atom_site_refinement_flags_posn
_atom_site_refinement_flags_adp
Cu1 Cu 0.40915(2) 0.39695(2) 0.72328(2) 0.01887(7) Uani 1 1 d . .
O1 O 0.43957(6) 0.92427(12) 0.64875(9) 0.0300(3) Uani 1 1 d . .
O2 O 0.40303(6) 1.10512(12) 0.70333(10) 0.0320(3) Uani 1 1 d . .
N1 N 0.33904(6) 0.40219(13) 0.59117(9) 0.0199(3) Uani 1 1 d . .
N2 N 0.45722(6) 0.38641(13) 0.64241(9) 0.0188(3) Uani 1 1 d . .
N3 N 0.51769(6) 0.37453(13) 0.66096(9) 0.0187(2) Uani 1 1 d . .
N4 N 0.63208(6) 0.34195(13) 0.68011(9) 0.0193(2) Uani 1 1 d . .
N5 N 0.39837(8) 0.62724(15) 0.73681(11) 0.0313(3) Uani 1 1 d . .
N6 N 0.33398(8) 0.96064(18) 0.85925(13) 0.0395(4) Uani 1 1 d . .
C1 C 0.27902(7) 0.43069(17) 0.57004(11) 0.0234(3) Uani 1 1 d . .
H1 H 0.2660 0.4524 0.6205 0.028 Uiso 1 1 calc R U
C2 C 0.23491(7) 0.42996(17) 0.47795(12) 0.0265(3) Uani 1 1 d . .
H2 H 0.1926 0.4493 0.4658 0.032 Uiso 1 1 calc R U
C3 C 0.25397(8) 0.40047(16) 0.40418(12) 0.0259(3) Uani 1 1 d . .
H3 H 0.2247 0.3974 0.3405 0.031 Uiso 1 1 calc R U
C4 C 0.31646(8) 0.37548(16) 0.42438(11) 0.0230(3) Uani 1 1 d . .
H4 H 0.3305 0.3567 0.3746 0.028 Uiso 1 1 calc R U
C5 C 0.35817(7) 0.37835(14) 0.51831(11) 0.0190(3) Uani 1 1 d . .
C6 C 0.42547(7) 0.36493(15) 0.54868(10) 0.0184(3) Uani 1 1 d . .
C7 C 0.46742(7) 0.33915(15) 0.50478(10) 0.0200(3) Uani 1 1 d . .
H7 H 0.4586 0.3209 0.4396 0.024 Uiso 1 1 calc R U
C8 C 0.52519(7) 0.34652(15) 0.57933(10) 0.0184(3) Uani 1 1 d . .
C9 C 0.58977(7) 0.32696(14) 0.58983(10) 0.0192(3) Uani 1 1 d . .
C10 C 0.60712(8) 0.29296(17) 0.51462(11) 0.0240(3) Uani 1 1 d . .
H10 H 0.5769 0.2875 0.4516 0.029 Uiso 1 1 calc R U
C11 C 0.66920(8) 0.26708(17) 0.53304(12) 0.0277(3) Uani 1 1 d . .
H11 H 0.6820 0.2420 0.4830 0.033 Uiso 1 1 calc R U
C12 C 0.71212(8) 0.27817(17) 0.62506(12) 0.0273(3) Uani 1 1 d . .
H12 H 0.7548 0.2596 0.6394 0.033 Uiso 1 1 calc R U
C13 C 0.69185(7) 0.31679(16) 0.69602(11) 0.0235(3) Uani 1 1 d . .
H13 H 0.7217 0.3259 0.7590 0.028 Uiso 1 1 calc R U
C14 C 0.39517(7) 0.74343(16) 0.74143(11) 0.0223(3) Uani 1 1 d . .
C15 C 0.38845(7) 0.88384(15) 0.74971(12) 0.0230(3) Uani 1 1 d . .
C16 C 0.35860(8) 0.92754(16) 0.81015(12) 0.0258(3) Uani 1 1 d . .
C17 C 0.41025(7) 0.98308(16) 0.70052(11) 0.0226(3) Uani 1 1 d . .
C18 C 0.46149(9) 1.0148(2) 0.59405(13) 0.0352(4) Uani 1 1 d . .
H18A H 0.4867 1.0863 0.6355 0.042 Uiso 1 1 calc R U
H18B H 0.4259 1.0555 0.5431 0.042 Uiso 1 1 calc R U
H18C H 0.4867 0.9642 0.5663 0.042 Uiso 1 1 calc R U

loop_
_atom_site_aniso_label
_atom_site_aniso_U_11
_atom_site_aniso_U_22
_atom_site_aniso_U_33
_atom_site_aniso_U_23
_atom_site_aniso_U_13
_atom_site_aniso_U_12
Cu1 0.01690(10) 0.02541(11) 0.01529(10) 0.00067(7) 0.00723(7) 0.00077(6)
O1 0.0416(7) 0.0253(6) 0.0292(6) 0.0013(5) 0.0202(6) -0.0010(5)
O2 0.0354(7) 0.0199(6) 0.0404(7) 0.0013(5) 0.0141(6) -0.0006(5)
N1 0.0204(6) 0.0203(6) 0.0188(6) 0.0013(5) 0.0074(5) -0.0002(5)
N2 0.0182(6) 0.0218(6) 0.0170(6) 0.0004(5) 0.0073(5) 0.0004(5)
N3 0.0183(6) 0.0224(6) 0.0168(6) 0.0001(5) 0.0081(5) 0.0002(5)
N4 0.0221(6) 0.0181(6) 0.0202(6) 0.0010(5) 0.0106(5) -0.0008(5)
N5 0.0449(9) 0.0225(7) 0.0300(7) 0.0005(6) 0.0182(7) 0.0012(6)
N6 0.0416(9) 0.0375(9) 0.0500(10) -0.0055(8) 0.0293(8) -0.0009(7)
C1 0.0221(7) 0.0251(7) 0.0244(7) 0.0029(6) 0.0104(6) 0.0015(6)
C2 0.0196(7) 0.0267(8) 0.0302(8) 0.0042(7) 0.0061(6) 0.0014(6)
C3 0.0245(8) 0.0246(8) 0.0223(8) 0.0006(6) 0.0016(6) -0.0001(6)
C4 0.0263(8) 0.0212(7) 0.0196(7) -0.0008(6) 0.0066(6) 0.0004(6)
C5 0.0217(7) 0.0158(7) 0.0196(7) 0.0005(5) 0.0078(6) -0.0007(5)
C6 0.0220(7) 0.0168(7) 0.0164(6) 0.0004(5) 0.0071(6) -0.0007(5)
C7 0.0235(7) 0.0212(7) 0.0164(6) -0.0005(5) 0.0090(6) -0.0006(6)
C8 0.0232(7) 0.0167(6) 0.0174(6) 0.0002(5) 0.0102(6) -0.0011(5)
C9 0.0226(7) 0.0159(7) 0.0213(7) 0.0004(5) 0.0108(6) -0.0013(5)
C10 0.0285(8) 0.0242(7) 0.0223(7) -0.0031(6) 0.0132(6) -0.0027(6)
C11 0.0319(8) 0.0291(8) 0.0304(8) -0.0048(7) 0.0210(7) -0.0011(7)
C12 0.0237(7) 0.0268(8) 0.0363(9) -0.0007(7) 0.0168(7) 0.0006(6)
C13 0.0219(7) 0.0236(7) 0.0257(7) 0.0016(6) 0.0099(6) 0.0000(6)
C14 0.0248(7) 0.0242(8) 0.0179(7) 0.0008(6) 0.0081(6) 0.0004(6)
C15 0.0247(7) 0.0199(7) 0.0252(8) -0.0013(6) 0.0105(6) 0.0002(6)
C16 0.0240(7) 0.0216(7) 0.0311(8) -0.0011(6) 0.0098(7) -0.0016(6)
C17 0.0213(7) 0.0216(7) 0.0214(7) -0.0004(6) 0.0043(6) -0.0010(6)
C18 0.0394(10) 0.0378(10) 0.0321(9) 0.0070(8) 0.0178(8) -0.0050(8)

loop_
_atom_type_symbol
_atom_type_description
_atom_type_scat_dispersion_real
_atom_type_scat_dispersion_imag
_atom_type_scat_source
C C 0.0033 0.0016
;
International Tables for Crystallography
(Vol. C, Tables 4.2.6.8 and 6.1.1.4)
;
H H 0.0000 0.0000
;
International Tables for Crystallography
(Vol. C, Table 6.1.1.4)
;
Cu Cu 0.3201 1.2651
;
International Tables for Crystallography
(Vol. C, Tables 4.2.6.8 and 6.1.1.4)
;
N N 0.0061 0.0033
;
International Tables for Crystallography
(Vol. C, Tables 4.2.6.8 and 6.1.1.4)
;
O O 0.0106 0.0060
;
International Tables for Crystallography
(Vol. C, Tables 4.2.6.8 and 6.1.1.4)
;

loop_
_geom_angle_atom_site_label_1
_geom_angle_atom_site_label_2
_geom_angle_atom_site_label_3
_geom_angle
_geom_angle_site_symmetry_1
_geom_angle_site_symmetry_3
N3 Cu1 N2 92.86(5) 2_656 .
N3 Cu1 N1 171.06(5) 2_656 .
N2 Cu1 N1 79.51(5) . .
N3 Cu1 N4 79.25(5) 2_656 2_656
N2 Cu1 N4 160.99(5) . 2_656
N1 Cu1 N4 106.58(5) . 2_656
N3 Cu1 N5 96.85(6) 2_656 .
N2 Cu1 N5 102.50(5) . .
N1 Cu1 N5 89.40(5) . .
N4 Cu1 N5 95.64(5) 2_656 .
C17 O1 C18 115.90(14) . .
C1 N1 C5 118.32(13) . .
C1 N1 Cu1 127.56(11) . .
C5 N1 Cu1 114.07(10) . .
N3 N2 C6 108.72(12) . .
N3 N2 Cu1 133.07(10) . .
C6 N2 Cu1 117.25(10) . .
N2 N3 C8 108.62(12) . .
N2 N3 Cu1 132.43(10) . 2_656
C8 N3 Cu1 118.90(10) . 2_656
C13 N4 C9 117.76(13) . .
C13 N4 Cu1 129.58(11) . 2_656
C9 N4 Cu1 112.62(10) . 2_656
C14 N5 Cu1 176.48(15) . .
N1 C1 C2 123.11(15) . .
N1 C1 H1 118.4 . .
C2 C1 H1 118.4 . .
C3 C2 C1 118.48(15) . .
C3 C2 H2 120.8 . .
C1 C2 H2 120.8 . .
C2 C3 C4 119.24(15) . .
C2 C3 H3 120.4 . .
C4 C3 H3 120.4 . .
C5 C4 C3 119.20(15) . .
C5 C4 H4 120.4 . .
C3 C4 H4 120.4 . .
N1 C5 C4 121.54(14) . .
N1 C5 C6 113.62(13) . .
C4 C5 C6 124.74(14) . .
N2 C6 C7 109.30(13) . .
N2 C6 C5 114.27(13) . .
C7 C6 C5 136.39(14) . .
C8 C7 C6 103.59(12) . .
C8 C7 H7 128.2 . .
C6 C7 H7 128.2 . .
N3 C8 C7 109.77(13) . .
N3 C8 C9 114.45(13) . .
C7 C8 C9 135.75(13) . .
N4 C9 C10 122.09(14) . .
N4 C9 C8 114.60(12) . .
C10 C9 C8 123.30(14) . .
C11 C10 C9 118.92(15) . .
C11 C10 H10 120.5 . .
C9 C10 H10 120.5 . .
C12 C11 C10 119.18(14) . .
C12 C11 H11 120.4 . .
C10 C11 H11 120.4 . .
C11 C12 C13 118.81(15) . .
C11 C12 H12 120.6 . .
C13 C12 H12 120.6 . .
N4 C13 C12 123.16(15) . .
N4 C13 H13 118.4 . .
C12 C13 H13 118.4 . .
N5 C14 C15 176.34(18) . .
C14 C15 C16 117.26(15) . .
C14 C15 C17 123.55(14) . .
C16 C15 C17 119.19(14) . .
N6 C16 C15 178.74(19) . .
O2 C17 O1 123.46(15) . .
O2 C17 C15 125.10(15) . .
O1 C17 C15 111.44(13) . .
O1 C18 H18A 109.5 . .
O1 C18 H18B 109.5 . .
H18A C18 H18B 109.5 . .
O1 C18 H18C 109.5 . .
H18A C18 H18C 109.5 . .
H18B C18 H18C 109.5 . .

loop_
_geom_bond_atom_site_label_1
_geom_bond_atom_site_label_2
_geom_bond_distance
_geom_bond_site_symmetry_2
Cu1 N3 1.9420(13) 2_656
Cu1 N2 1.9539(13) .
Cu1 N1 2.0523(13) .
Cu1 N4 2.1080(12) 2_656
Cu1 N5 2.3062(15) .
O1 C17 1.353(2) .
O1 C18 1.440(2) .
O2 C17 1.220(2) .
N1 C1 1.339(2) .
N1 C5 1.3620(19) .
N2 N3 1.3312(17) .
N2 C6 1.3502(19) .
N3 C8 1.3462(18) .
N3 Cu1 1.9420(13) 2_656
N4 C13 1.3416(19) .
N4 C9 1.360(2) .
N4 Cu1 2.1079(12) 2_656
N5 C14 1.154(2) .
N6 C16 1.148(2) .
C1 C2 1.387(2) .
C1 H1 0.9500 .
C2 C3 1.385(2) .
C2 H2 0.9500 .
C3 C4 1.390(2) .
C3 H3 0.9500 .
C4 C5 1.389(2) .
C4 H4 0.9500 .
C5 C6 1.461(2) .
C6 C7 1.399(2) .
C7 C8 1.393(2) .
C7 H7 0.9500 .
C8 C9 1.463(2) .
C9 C10 1.391(2) .
C10 C11 1.387(2) .
C10 H10 0.9500 .
C11 C12 1.381(2) .
C11 H11 0.9500 .
C12 C13 1.385(2) .
C12 H12 0.9500 .
C13 H13 0.9500 .
C14 C15 1.407(2) .
C15 C16 1.413(2) .
C15 C17 1.437(2) .
C18 H18A 0.9800 .
C18 H18B 0.9800 .
C18 H18C 0.9800 .

loop_
_geom_torsion_atom_site_label_1
_geom_torsion_atom_site_label_2
_geom_torsion_atom_site_label_3
_geom_torsion_atom_site_label_4
_geom_torsion
_geom_torsion_site_symmetry_1
_geom_torsion_site_symmetry_4
C6 N2 N3 C8 0.50(16) . .
Cu1 N2 N3 C8 168.62(11) . .
C6 N2 N3 Cu1 177.69(11) . 2_656
Cu1 N2 N3 Cu1 -14.2(2) . 2_656
C5 N1 C1 C2 3.6(2) . .
Cu1 N1 C1 C2 -179.21(12) . .
N1 C1 C2 C3 -1.1(2) . .
C1 C2 C3 C4 -1.3(2) . .
C2 C3 C4 C5 1.1(2) . .
C1 N1 C5 C4 -3.7(2) . .
Cu1 N1 C5 C4 178.68(11) . .
C1 N1 C5 C6 172.86(13) . .
Cu1 N1 C5 C6 -4.75(15) . .
C3 C4 C5 N1 1.4(2) . .
C3 C4 C5 C6 -174.74(14) . .
N3 N2 C6 C7 -0.50(17) . .
Cu1 N2 C6 C7 -170.76(10) . .
N3 N2 C6 C5 -178.59(12) . .
Cu1 N2 C6 C5 11.15(17) . .
N1 C5 C6 N2 -3.76(18) . .
C4 C5 C6 N2 172.69(14) . .
N1 C5 C6 C7 178.86(16) . .
C4 C5 C6 C7 -4.7(3) . .
N2 C6 C7 C8 0.29(16) . .
C5 C6 C7 C8 177.77(17) . .
N2 N3 C8 C7 -0.31(17) . .
Cu1 N3 C8 C7 -177.94(10) 2_656 .
N2 N3 C8 C9 -178.37(12) . .
Cu1 N3 C8 C9 4.00(17) 2_656 .
C6 C7 C8 N3 0.01(17) . .
C6 C7 C8 C9 177.47(16) . .
C13 N4 C9 C10 -3.0(2) . .
Cu1 N4 C9 C10 178.99(12) 2_656 .
C13 N4 C9 C8 175.76(13) . .
Cu1 N4 C9 C8 -2.29(15) 2_656 .
N3 C8 C9 N4 -0.84(19) . .
C7 C8 C9 N4 -178.22(16) . .
N3 C8 C9 C10 177.86(14) . .
C7 C8 C9 C10 0.5(3) . .
N4 C9 C10 C11 3.2(2) . .
C8 C9 C10 C11 -175.40(15) . .
C9 C10 C11 C12 -1.2(2) . .
C10 C11 C12 C13 -0.9(2) . .
C9 N4 C13 C12 0.7(2) . .
Cu1 N4 C13 C12 178.41(12) 2_656 .
C11 C12 C13 N4 1.2(3) . .
C18 O1 C17 O2 -1.2(2) . .
C18 O1 C17 C15 178.03(14) . .
C14 C15 C17 O2 177.02(16) . .
C16 C15 C17 O2 -3.1(3) . .
C14 C15 C17 O1 -2.2(2) . .
C16 C15 C17 O1 177.73(14) . .
